data_7155255
loop_
_publ_author_name
'Janni, Manojkumar'
'Arora, Sahil'
'Peruncheralathan, S.'

_publ_section_title
;
 Double heteroannulation of S,N-acetals: a facile access to quinolone
 derivatives.
;
_journal_issue 37
_journal_name_full 'Organic &amp; biomolecular chemistry'
_journal_page_first 8781
_journal_page_last 8788
_journal_paper_doi 10.1039/c6ob01568a
_journal_volume 14
_journal_year 2016
_chemical_formula_sum 'C21 H13 N O2'
_chemical_formula_weight 311.32
_chemical_name_systematic
;
 ?
;
_space_group_IT_number 14
_symmetry_cell_setting monoclinic
_symmetry_space_group_name_Hall '-P 2ybc'
_symmetry_space_group_name_H-M 'P 1 21/c 1'
_atom_sites_solution_hydrogens geom
_atom_sites_solution_primary direct
_atom_sites_solution_secondary difmap
_audit_creation_method SHELXL-97
_audit_update_record
;
2016-07-11 deposited with the CCDC.
2016-08-19 downloaded from the CCDC.
;
_cell_angle_alpha 90.00
_cell_angle_beta 99.154(2)
_cell_angle_gamma 90.00
_cell_formula_units_Z 4
_cell_length_a 5.2728(2)
_cell_length_b 25.3300(7)
_cell_length_c 11.4784(4)
_cell_measurement_reflns_used 3346
_cell_measurement_temperature 296(2)
_cell_measurement_theta_max 27.1
_cell_measurement_theta_min 1.6
_cell_volume 1513.53(9)
_computing_cell_refinement 'SMART, SAINT'
_computing_data_collection SMART
_computing_data_reduction SAINT
_computing_molecular_graphics 'Diamond (Brandenburg, 1999)'
_computing_publication_material 'SHELXTLCIF-97 (Sheldrick, 2008)'
_computing_structure_refinement 'SHELXL-97 (Sheldrick, 1997)'
_computing_structure_solution 'SHELXS-97 (Sheldrick, 2008)'
_diffrn_ambient_temperature 296(2)
_diffrn_measured_fraction_theta_full 0.999
_diffrn_measured_fraction_theta_max 0.999
_diffrn_measurement_device_type 'Bruker SMART APEX CCD diffractometer'
_diffrn_radiation_monochromator graphite
_diffrn_radiation_source 'fine-focus sealed tube'
_diffrn_radiation_type MoK\a
_diffrn_radiation_wavelength 0.71073
_diffrn_reflns_av_R_equivalents 0.0378
_diffrn_reflns_av_sigmaI/netI 0.0251
_diffrn_reflns_limit_h_max 5
_diffrn_reflns_limit_h_min -6
_diffrn_reflns_limit_k_max 32
_diffrn_reflns_limit_k_min -32
_diffrn_reflns_limit_l_max 14
_diffrn_reflns_limit_l_min -14
_diffrn_reflns_number 19781
_diffrn_reflns_theta_full 27.12
_diffrn_reflns_theta_max 27.12
_diffrn_reflns_theta_min 1.61
_exptl_absorpt_coefficient_mu 0.088
_exptl_absorpt_correction_T_max 0.7455
_exptl_absorpt_correction_T_min 0.6902
_exptl_absorpt_correction_type multi-scan
_exptl_absorpt_process_details 'SADABS Bruker, 2007)'
_exptl_crystal_colour colourless
_exptl_crystal_density_diffrn 1.366
_exptl_crystal_density_method 'not measured'
_exptl_crystal_description block
_exptl_crystal_F_000 648
_exptl_crystal_size_max 0.20
_exptl_crystal_size_mid 0.17
_exptl_crystal_size_min 0.14
_refine_diff_density_max 0.244
_refine_diff_density_min -0.178
_refine_diff_density_rms 0.070
_refine_ls_extinction_coef 0.027(4)
_refine_ls_extinction_expression Fc^*^=kFc[1+0.001xFc^2^\l^3^/sin(2\q)]^-1/4^
_refine_ls_extinction_method SHELXL
_refine_ls_goodness_of_fit_ref 1.083
_refine_ls_hydrogen_treatment mixed
_refine_ls_matrix_type full
_refine_ls_number_parameters 218
_refine_ls_number_reflns 3346
_refine_ls_number_restraints 0
_refine_ls_restrained_S_all 1.083
_refine_ls_R_factor_all 0.0683
_refine_ls_R_factor_gt 0.0434
_refine_ls_shift/su_max 0.000
_refine_ls_shift/su_mean 0.000
_refine_ls_structure_factor_coef Fsqd
_refine_ls_weighting_details 'calc w=1/[\s^2^(Fo^2^)+(0.0851P)^2^+0.0310P] where P=(Fo^2^+2Fc^2^)/3'
_refine_ls_weighting_scheme calc
_refine_ls_wR_factor_gt 0.1240
_refine_ls_wR_factor_ref 0.1494
_reflns_number_gt 2275
_reflns_number_total 3346
_reflns_threshold_expression >2sigma(I)
_cod_data_source_file c6ob01568a2.cif
_cod_data_source_block 8a
_cod_depositor_comments
;
The following automatic conversions were performed:

'_symmetry_cell_setting' value 'Monoclinic' changed to 'monoclinic'
according to
/usr/data/users/saulius/crontab/automatic-downloads/rss-feeds/RSC/lib/dictionaries/cif_core.dic
dictionary named 'cif_core.dic' version 2.4.2 from 2011-04-26.

'_exptl_absorpt_correction_type' value 'Multi-Scan' changed to
'multi-scan' according to
/usr/data/users/saulius/crontab/automatic-downloads/rss-feeds/RSC/lib/dictionaries/cif_core.dic
dictionary named 'cif_core.dic' version 2.4.2 from 2011-04-26.

Automatic conversion script
Id: cif_fix_values 4268 2015-11-12 08:31:59Z antanas 

 Adding full bibliography for 7155254--7155255.cif.

 Adding full bibliography for 7155254--7155255.cif.
;
_cod_original_sg_symbol_H-M P2(1)/c
_cod_database_code 7155255

loop_
_symmetry_equiv_pos_as_xyz
'x, y, z'
'-x, y+1/2, -z+1/2'
'-x, -y, -z'
'x, -y-1/2, z-1/2'

loop_
_atom_site_label
_atom_site_type_symbol
_atom_site_fract_x
_atom_site_fract_y
_atom_site_fract_z
_atom_site_U_iso_or_equiv
_atom_site_adp_type
_atom_site_occupancy
_atom_site_symmetry_multiplicity
_atom_site_calc_flag
_atom_site_refinement_flags
C1 C -0.3043(4) 0.51079(6) 0.25323(15) 0.0652(5) Uani 1 1 d .
H1 H -0.2336 0.5428 0.2817 0.078 Uiso 1 1 calc R
C2 C -0.5173(3) 0.41285(6) 0.16820(15) 0.0592(4) Uani 1 1 d .
H2 H -0.5890 0.3809 0.1398 0.071 Uiso 1 1 calc R
C3 C -0.6343(4) 0.46034(7) 0.13252(17) 0.0691(5) Uani 1 1 d .
H3 H -0.7871 0.4601 0.0794 0.083 Uiso 1 1 calc R
C4 C -0.5288(4) 0.50826(7) 0.17425(18) 0.0726(5) Uani 1 1 d .
H4 H -0.6122 0.5394 0.1481 0.087 Uiso 1 1 calc R
C5 C -0.0395(3) 0.15819(6) 0.46265(17) 0.0641(5) Uani 1 1 d .
H5 H -0.1374 0.1395 0.5093 0.077 Uiso 1 1 calc R
C6 C 0.2537(3) 0.15918(6) 0.32605(15) 0.0578(4) Uani 1 1 d .
H6 H 0.3562 0.1410 0.2806 0.069 Uiso 1 1 calc R
C7 C -0.1898(3) 0.46335(6) 0.28777(14) 0.0524(4) Uani 1 1 d .
C8 C 0.6675(3) 0.38422(7) 0.59719(15) 0.0603(4) Uani 1 1 d .
H8 H 0.8002 0.4032 0.6414 0.072 Uiso 1 1 calc R
C9 C 0.6601(3) 0.32964(7) 0.60609(14) 0.0579(4) Uani 1 1 d .
H9 H 0.7862 0.3123 0.6581 0.069 Uiso 1 1 calc R
C10 C -0.0442(3) 0.21273(6) 0.46248(16) 0.0587(4) Uani 1 1 d .
H10 H -0.1424 0.2309 0.5099 0.070 Uiso 1 1 calc R
C11 C 0.1090(3) 0.13153(6) 0.39422(14) 0.0568(4) Uani 1 1 d .
H11 H 0.1115 0.0948 0.3941 0.068 Uiso 1 1 calc R
C12 C 0.2494(3) 0.21368(6) 0.32399(14) 0.0515(4) Uani 1 1 d .
H12 H 0.3479 0.2323 0.2775 0.062 Uiso 1 1 calc R
C13 C -0.2896(3) 0.41443(6) 0.24765(13) 0.0484(4) Uani 1 1 d .
C14 C 0.0726(3) 0.40425(6) 0.37789(13) 0.0475(4) Uani 1 1 d .
C15 C 0.4790(3) 0.40988(6) 0.52326(14) 0.0560(4) Uani 1 1 d .
H15 H 0.4822 0.4465 0.5183 0.067 Uiso 1 1 calc R
C16 C 0.4687(3) 0.30068(6) 0.53915(13) 0.0508(4) Uani 1 1 d .
H16 H 0.4665 0.2641 0.5464 0.061 Uiso 1 1 calc R
C17 C -0.1135(3) 0.37654(6) 0.30849(12) 0.0456(4) Uani 1 1 d .
C18 C -0.1119(3) 0.31947(6) 0.30805(13) 0.0454(4) Uani 1 1 d .
C19 C 0.0977(2) 0.23997(5) 0.39154(12) 0.0442(4) Uani 1 1 d .
C20 C 0.2789(3) 0.32601(6) 0.46076(12) 0.0440(4) Uani 1 1 d .
C21 C 0.2809(3) 0.38162(6) 0.45484(12) 0.0464(4) Uani 1 1 d .
N1 N 0.0876(2) 0.29711(4) 0.38858(10) 0.0453(3) Uani 1 1 d .
O1 O -0.2670(2) 0.29179(4) 0.24447(10) 0.0593(3) Uani 1 1 d .
O2 O 0.0346(2) 0.45760(4) 0.36818(10) 0.0561(3) Uani 1 1 d .

loop_
_atom_site_aniso_label
_atom_site_aniso_U_11
_atom_site_aniso_U_22
_atom_site_aniso_U_33
_atom_site_aniso_U_23
_atom_site_aniso_U_13
_atom_site_aniso_U_12
C1 0.0866(13) 0.0424(9) 0.0679(11) 0.0046(8) 0.0168(10) 0.0036(8)
C2 0.0680(10) 0.0516(9) 0.0579(9) -0.0004(8) 0.0093(8) 0.0050(8)
C3 0.0761(12) 0.0635(11) 0.0655(11) 0.0052(8) 0.0046(9) 0.0153(9)
C4 0.0933(14) 0.0519(10) 0.0733(12) 0.0095(9) 0.0159(11) 0.0192(9)
C5 0.0653(10) 0.0478(9) 0.0841(12) 0.0111(8) 0.0271(9) -0.0023(8)
C6 0.0647(10) 0.0455(9) 0.0659(10) -0.0089(7) 0.0186(8) 0.0058(7)
C7 0.0650(10) 0.0415(8) 0.0529(8) 0.0017(7) 0.0161(8) 0.0010(7)
C8 0.0571(10) 0.0647(11) 0.0580(9) -0.0111(8) 0.0055(8) -0.0108(8)
C9 0.0516(9) 0.0648(11) 0.0560(9) -0.0080(8) 0.0044(8) 0.0038(8)
C10 0.0576(9) 0.0468(9) 0.0779(11) 0.0020(8) 0.0301(9) 0.0054(7)
C11 0.0630(10) 0.0386(8) 0.0667(10) -0.0003(7) 0.0040(8) 0.0029(7)
C12 0.0560(9) 0.0436(8) 0.0579(9) -0.0059(7) 0.0185(7) -0.0035(7)
C13 0.0589(9) 0.0405(8) 0.0479(8) 0.0025(6) 0.0145(7) 0.0031(7)
C14 0.0598(9) 0.0337(7) 0.0513(8) -0.0024(6) 0.0161(7) -0.0032(6)
C15 0.0649(10) 0.0468(9) 0.0578(9) -0.0090(7) 0.0144(8) -0.0111(7)
C16 0.0506(9) 0.0479(8) 0.0547(9) -0.0077(7) 0.0105(7) 0.0035(7)
C17 0.0524(8) 0.0397(8) 0.0463(8) -0.0012(6) 0.0129(7) -0.0007(6)
C18 0.0473(8) 0.0404(8) 0.0490(8) -0.0023(6) 0.0094(7) -0.0017(6)
C19 0.0431(8) 0.0365(7) 0.0526(8) -0.0035(6) 0.0061(6) 0.0014(6)
C20 0.0448(8) 0.0426(8) 0.0466(8) -0.0076(6) 0.0131(6) -0.0020(6)
C21 0.0509(8) 0.0427(8) 0.0479(8) -0.0050(6) 0.0149(7) -0.0039(6)
N1 0.0464(7) 0.0361(6) 0.0536(7) -0.0044(5) 0.0087(6) 0.0002(5)
O1 0.0612(7) 0.0434(6) 0.0689(7) -0.0045(5) -0.0030(6) -0.0062(5)
O2 0.0701(7) 0.0365(6) 0.0617(7) -0.0009(5) 0.0106(6) -0.0024(5)

loop_
_atom_type_symbol
_atom_type_description
_atom_type_scat_dispersion_real
_atom_type_scat_dispersion_imag
_atom_type_scat_source
C C 0.0033 0.0016 'International Tables Vol C Tables 4.2.6.8 and 6.1.1.4'
H H 0.0000 0.0000 'International Tables Vol C Tables 4.2.6.8 and 6.1.1.4'
N N 0.0061 0.0033 'International Tables Vol C Tables 4.2.6.8 and 6.1.1.4'
O O 0.0106 0.0060 'International Tables Vol C Tables 4.2.6.8 and 6.1.1.4'

loop_
_geom_angle_atom_site_label_1
_geom_angle_atom_site_label_2
_geom_angle_atom_site_label_3
_geom_angle
C4 C1 C7 116.26(16)
C3 C2 C13 117.89(16)
C2 C3 C4 121.50(18)
C1 C4 C3 121.64(16)
C11 C5 C10 120.20(15)
C11 C6 C12 120.79(14)
C1 C7 O2 124.92(15)
C1 C7 C13 123.76(17)
O2 C7 C13 111.31(13)
C15 C8 C9 119.60(15)
C16 C9 C8 121.06(16)
C19 C10 C5 119.40(14)
C6 C11 C5 119.75(15)
C19 C12 C6 119.02(14)
C2 C13 C7 118.94(14)
C2 C13 C17 136.44(14)
C7 C13 C17 104.60(13)
C17 C14 O2 112.35(13)
C17 C14 C21 124.98(14)
O2 C14 C21 122.65(13)
C8 C15 C21 120.68(15)
C9 C16 C20 120.18(15)
C14 C17 C13 106.90(13)
C14 C17 C18 121.01(13)
C13 C17 C18 132.06(13)
O1 C18 N1 121.31(13)
O1 C18 C17 124.78(13)
N1 C18 C17 113.91(12)
C12 C19 C10 120.81(14)
C12 C19 N1 119.62(12)
C10 C19 N1 119.57(12)
C16 C20 N1 121.08(13)
C16 C20 C21 118.79(13)
N1 C20 C21 120.13(13)
C15 C21 C20 119.61(14)
C15 C21 C14 125.34(14)
C20 C21 C14 115.05(12)
C18 N1 C20 124.77(12)
C18 N1 C19 116.07(11)
C20 N1 C19 119.10(11)
C14 O2 C7 104.84(11)

loop_
_geom_bond_atom_site_label_1
_geom_bond_atom_site_label_2
_geom_bond_distance
C1 C4 1.373(3)
C1 C7 1.375(2)
C2 C3 1.384(2)
C2 C13 1.388(2)
C3 C4 1.388(3)
C5 C11 1.372(2)
C5 C10 1.382(2)
C6 C11 1.369(2)
C6 C12 1.381(2)
C7 O2 1.3874(19)
C7 C13 1.395(2)
C8 C15 1.365(2)
C8 C9 1.387(2)
C9 C16 1.378(2)
C10 C19 1.376(2)
C12 C19 1.3718(19)
C13 C17 1.4370(19)
C14 C17 1.357(2)
C14 O2 1.3680(17)
C14 C21 1.416(2)
C15 C21 1.400(2)
C16 C20 1.391(2)
C17 C18 1.445(2)
C18 O1 1.2259(16)
C18 N1 1.4044(17)
C19 N1 1.4485(17)
C20 N1 1.4052(17)
C20 C21 1.411(2)
